data_7122029
loop_
_publ_author_name
'Goodwin, Conrad A. P.'
'Reta, Daniel'
'Ortu, Fabrizio'
'Liu, Jingjing'
'Chilton, Nicholas F.'
'Mills, David P.'

_publ_section_title
;
 Terbocenium: completing a heavy lanthanide metallocenium cation family
 with an alternative anion abstraction strategy.
;
_journal_issue 66
_journal_name_full 'Chemical communications (Cambridge, England)'
_journal_page_first 9182
_journal_page_last 9185
_journal_paper_doi 10.1039/c8cc05261a
_journal_volume 54
_journal_year 2018
_chemical_formula_moiety 'C34 H62 B1 Y1'
_chemical_formula_sum 'C34 H62 B Y'
_chemical_formula_weight 570.55
_chemical_name_systematic '[Y(Cpttt)2(BH4)]'
_chemical_properties_physical Air-sensitive,Moisture-sensitive,Oxygen-sensitive
_space_group_crystal_system monoclinic
_space_group_IT_number 14
_space_group_name_Hall '-P 2ybc'
_space_group_name_H-M_alt 'P 1 21/c 1'
_symmetry_space_group_name_Hall '-P 2ybc'
_symmetry_space_group_name_H-M 'P 1 21/c 1'
_atom_sites_solution_hydrogens mixed
_audit_creation_date 2018-05-19
_audit_creation_method
;
Olex2 1.2
(compiled 2018.04.26 svn.r3504 for OlexSys, GUI svn.r5492)
;
_audit_update_record
;
2018-05-21 deposited with the CCDC.
2018-07-24 downloaded from the CCDC.
;
_cell_angle_alpha 90
_cell_angle_beta 99.312(5)
_cell_angle_gamma 90
_cell_formula_units_Z 4
_cell_length_a 10.3453(5)
_cell_length_b 15.6331(9)
_cell_length_c 20.5613(11)
_cell_measurement_reflns_used 2170
_cell_measurement_temperature 150.0(3)
_cell_measurement_theta_max 26.3010
_cell_measurement_theta_min 3.2930
_cell_volume 3281.5(3)
_computing_cell_refinement 'CrysAlisPro 1.171.39.30c (Rigaku OD, 2017)'
_computing_data_collection 'CrysAlisPro 1.171.39.30c (Rigaku OD, 2017)'
_computing_data_reduction 'CrysAlisPro 1.171.39.30c (Rigaku OD, 2017)'
_computing_molecular_graphics 'Olex2 (Dolomanov et al., 2009)'
_computing_publication_material 'Olex2 (Dolomanov et al., 2009)'
_computing_structure_refinement 'ShelXL (Sheldrick, 2015)'
_computing_structure_solution 'ShelXS (Sheldrick, 2008)'
_diffrn_ambient_environment N~2~
_diffrn_ambient_temperature 150.0(3)
_diffrn_detector 'CCD plate'
_diffrn_detector_area_resol_mean 8.0714
_diffrn_detector_type Eos
_diffrn_measured_fraction_theta_full 0.987
_diffrn_measured_fraction_theta_max 0.987
_diffrn_measurement_details
;
List of Runs (angles in degrees, time in seconds):

  # Type    Start    End  Width  t~exp~   \w     \q     \k     \f   Frames
#--------------------------------------------------------------------------
  1  \w    -51.00  47.40   0.80   15.00    --  -20.55  77.00-150.00  123
  2  \w    -50.00  48.40   0.80   15.00    --   21.65 -77.00   0.00  123
;
_diffrn_measurement_device 'four-circle diffractometer'
_diffrn_measurement_device_type 'SuperNova, Single source at offset/far, Eos'
_diffrn_measurement_method '\w scans'
_diffrn_orient_matrix_type 'CrysAlisPro convention (1999,Acta A55,543-557)'
_diffrn_orient_matrix_UB_11 -0.0221344000
_diffrn_orient_matrix_UB_12 0.0365743000
_diffrn_orient_matrix_UB_13 0.0154455000
_diffrn_orient_matrix_UB_21 -0.0478832000
_diffrn_orient_matrix_UB_22 -0.0253374000
_diffrn_orient_matrix_UB_23 0.0120210000
_diffrn_orient_matrix_UB_31 0.0451809000
_diffrn_orient_matrix_UB_32 -0.0089364000
_diffrn_orient_matrix_UB_33 0.0289556000
_diffrn_radiation_monochromator mirror
_diffrn_radiation_probe x-ray
_diffrn_radiation_type MoK\a
_diffrn_radiation_wavelength 0.71073
_diffrn_reflns_av_R_equivalents 0.0518
_diffrn_reflns_av_unetI/netI 0.0956
_diffrn_reflns_Laue_measured_fraction_full 0.987
_diffrn_reflns_Laue_measured_fraction_max 0.987
_diffrn_reflns_limit_h_max 12
_diffrn_reflns_limit_h_min -7
_diffrn_reflns_limit_k_max 18
_diffrn_reflns_limit_k_min -18
_diffrn_reflns_limit_l_max 24
_diffrn_reflns_limit_l_min -22
_diffrn_reflns_number 10183
_diffrn_reflns_point_group_measured_fraction_full 0.987
_diffrn_reflns_point_group_measured_fraction_max 0.987
_diffrn_reflns_theta_full 25.242
_diffrn_reflns_theta_max 25.350
_diffrn_reflns_theta_min 2.708
_diffrn_source 'micro-focus sealed X-ray tube'
_diffrn_source_type 'SuperNova (Mo) X-ray Source'
_exptl_absorpt_coefficient_mu 1.796
_exptl_absorpt_correction_T_max 1.000
_exptl_absorpt_correction_T_min 0.622
_exptl_absorpt_correction_type gaussian
_exptl_absorpt_process_details
;
CrysAlisPro 1.171.39.30c (Rigaku Oxford Diffraction, 2017)
Numerical absorption correction based on gaussian integration over
            a multifaceted crystal model
Empirical absorption correction using spherical harmonics,
 implemented in SCALE3 ABSPACK scaling algorithm.
;
_exptl_crystal_colour 'clear colourless'
_exptl_crystal_colour_lustre clear
_exptl_crystal_colour_primary colourless
_exptl_crystal_density_diffrn 1.155
_exptl_crystal_description block
_exptl_crystal_F_000 1240
_exptl_crystal_recrystallization_method 'Re-crystallisation from solvent: toluene'
_exptl_crystal_size_max 0.254
_exptl_crystal_size_mid 0.219
_exptl_crystal_size_min 0.151
_refine_diff_density_max 2.943
_refine_diff_density_min -0.985
_refine_diff_density_rms 0.151
_refine_ls_extinction_method none
_refine_ls_goodness_of_fit_ref 1.046
_refine_ls_hydrogen_treatment mixed
_refine_ls_matrix_type full
_refine_ls_number_parameters 664
_refine_ls_number_reflns 5931
_refine_ls_number_restraints 1402
_refine_ls_restrained_S_all 0.985
_refine_ls_R_factor_all 0.1335
_refine_ls_R_factor_gt 0.0876
_refine_ls_shift/su_max 0.007
_refine_ls_shift/su_mean 0.000
_refine_ls_structure_factor_coef Fsqd
_refine_ls_weighting_details 'w=1/[\s^2^(Fo^2^)+(0.1635P)^2^+1.2014P] where P=(Fo^2^+2Fc^2^)/3'
_refine_ls_weighting_scheme calc
_refine_ls_wR_factor_gt 0.2304
_refine_ls_wR_factor_ref 0.2756
_reflns_Friedel_coverage 0.000
_reflns_number_gt 3635
_reflns_number_total 5931
_reflns_threshold_expression 'I > 2\s(I)'
_cod_data_source_file c8cc05261a2.cif
_cod_data_source_block 2-Y
_cod_depositor_comments 'Adding full bibliography for 7122025--7122029.cif.'
_cod_original_cell_volume 3281.6(3)
_cod_database_code 7122029
_manchester_internal_coll_name adpm454
_manchester_internal_coll_client CAPG/FO
_manchester_internal_coll_type custom
_manchester_internal_coll_frame_time 15s
_manchester_internal_coll_frame_width 0.8
_manchester_internal_coll_frame_method '\w scans'
_manchester_internal_coll_user CAPG
_manchester_internal_coll_date 8/12/17
_manchester_internal_process_user CAPG
_manchester_internal_process_date 8/12/17
_manchester_internal_solution_user CAPG
_manchester_internal_solution_date 8/12/17
_manchester_internal_refinement_user CAPG/FO
_manchester_internal_refinement_date 9/12/17
_manchester_internal_validation_user FO
_manchester_internal_validation_date 19/5/18
_manchester_internal_archive_date 19/5/18
_shelx_shelxl_version_number 2017/1
_chemical_oxdiff_formula Y(C5H2(C4H9)3)2BH4
_shelx_space_group_comment
;
The symmetry employed for this shelxl refinement is uniquely defined
by the following loop, which should always be used as a source of
symmetry information in preference to the above space-group names.
They are only intended as comments.
;
_reflns_odcompleteness_completeness 98.50
_reflns_odcompleteness_iscentric 1
_reflns_odcompleteness_theta 26.32
_olex2_refinement_description
;
1. Fixed Uiso
 At 1.2 times of:
  All C(H) groups
 At 1.5 times of:
  All B(H,H,H,H) groups, All C(H,H,H) groups
2. Restrained distances
 H1AA-H1AC
 1.9 with sigma of 0.02
 H1AA-H1AB
 1.9 with sigma of 0.02
 H1AC-H1AB
 1.9 with sigma of 0.02
 H1AC-H1AD
 1.9 with sigma of 0.02
 H1AB-H1AD
 1.9 with sigma of 0.02
 H1AD-H1AA
 1.9 with sigma of 0.02
 B1A-H1AA = B1A-H1AC = B1A-H1AB
 1.1 with sigma of 0.001
 B1A-H1AD
 1.1 with sigma of 0.001
 B1B-H1BA = B1B-H1BB = B1B-H1BC = B1B-H1BD
 1.1 with sigma of 0.02
 H1BA-H1BB \\sim H1BA-H1BC \\sim H1BA-H1BD \\sim H1BB-H1BC \\sim H1BB-H1BD
\\sim H1BC-H1BD
 with sigma of 0.02
3. Rigid bond restraints
 All non-hydrogen atoms
 with sigma for 1-2 distances of 0.008 and sigma for 1-3 distances of 0.008
4. Uiso/Uaniso restraints and constraints
All non-hydrogen atoms have similar U: within 2A with sigma of 0.005 and sigma
for terminal atoms of 0.01
Uanis(C19A) \\sim Ueq: with sigma of 0.004 and sigma for terminal atoms of 0.008
Uanis(Y1A) = Uanis(Y1B)
Uanis(B1A) = Uanis(B1B)
5. Same fragment restrains
{Y1A, C6A, C2A, C3A, C4A, C5A, C1A, C7A, C8A, C9A, C10A, C11A, C12A, C13A,
C14A, C15A, C16A, C17A, C18A, C19A, C20A, C21A, C22A, C23A, C24A, C25A, C26A,
C27A, C28A, C29A, C30A, C31A, C32A, C33A, C34A, B1A} sigma for 1-2: 0.02, 1-3:
0.04
as
{Y1B, C0AA, C2B, C3B, C4B, C5B, C6B, C7B, C8B, C9B, C10B, C11B, C12B, C13B,
C14B, C15B, C16B, C17B, C18B, C19B, C20B, C21B, C22B, C23B, C24B, C25B, C26B,
C27B, C28B, C29B, C30B, C31B, C32B, C33B, C34B, B1B}
6. Others
 Sof(Y1B)=Sof(C0AA)=Sof(C2B)=Sof(H2B)=Sof(C3B)=Sof(C4B)=Sof(C5B)=Sof(H5B)=
 Sof(C6B)=Sof(C7B)=Sof(H7BA)=Sof(H7BB)=Sof(H7BC)=Sof(C8B)=Sof(H8BA)=Sof(H8BB)=
 Sof(H8BC)=Sof(C9B)=Sof(H9BA)=Sof(H9BB)=Sof(H9BC)=Sof(C10B)=Sof(C11B)=Sof(H11D)=
 Sof(H11E)=Sof(H11F)=Sof(C12B)=Sof(H12D)=Sof(H12E)=Sof(H12F)=Sof(C13B)=
 Sof(H13D)=Sof(H13E)=Sof(H13F)=Sof(C14B)=Sof(C15B)=Sof(H15D)=Sof(H15E)=
 Sof(H15F)=Sof(C16B)=Sof(H16D)=Sof(H16E)=Sof(H16F)=Sof(C17B)=Sof(H17D)=
 Sof(H17E)=Sof(H17F)=Sof(C18B)=Sof(C19B)=Sof(H19B)=Sof(C20B)=Sof(C21B)=
 Sof(C22B)=Sof(H22B)=Sof(C23B)=Sof(C24B)=Sof(H24D)=Sof(H24E)=Sof(H24F)=
 Sof(C25B)=Sof(H25D)=Sof(H25E)=Sof(H25F)=Sof(C26B)=Sof(H26D)=Sof(H26E)=
 Sof(H26F)=Sof(C27B)=Sof(C28B)=Sof(H28D)=Sof(H28E)=Sof(H28F)=Sof(C29B)=
 Sof(H29D)=Sof(H29E)=Sof(H29F)=Sof(C30B)=Sof(H30D)=Sof(H30E)=Sof(H30F)=
 Sof(C31B)=Sof(C32B)=Sof(H32D)=Sof(H32E)=Sof(H32F)=Sof(C33B)=Sof(H33D)=
 Sof(H33E)=Sof(H33F)=Sof(C34B)=Sof(H34D)=Sof(H34E)=Sof(H34F)=Sof(B1B)=Sof(H1BA)=
 Sof(H1BB)=Sof(H1BC)=Sof(H1BD)=1-FVAR(1)
 Sof(Y1A)=Sof(C1A)=Sof(C2A)=Sof(H2A)=Sof(C3A)=Sof(C4A)=Sof(C5A)=Sof(H5A)=
 Sof(C6A)=Sof(C7A)=Sof(H7AA)=Sof(H7AB)=Sof(H7AC)=Sof(C8A)=Sof(H8AA)=Sof(H8AB)=
 Sof(H8AC)=Sof(C9A)=Sof(H9AA)=Sof(H9AB)=Sof(H9AC)=Sof(C10A)=Sof(C11A)=Sof(H11A)=
 Sof(H11B)=Sof(H11C)=Sof(C12A)=Sof(H12A)=Sof(H12B)=Sof(H12C)=Sof(C13A)=
 Sof(H13A)=Sof(H13B)=Sof(H13C)=Sof(C14A)=Sof(C15A)=Sof(H15A)=Sof(H15B)=
 Sof(H15C)=Sof(C16A)=Sof(H16A)=Sof(H16B)=Sof(H16C)=Sof(C17A)=Sof(H17A)=
 Sof(H17B)=Sof(H17C)=Sof(C18A)=Sof(C19A)=Sof(H19A)=Sof(C20A)=Sof(C21A)=
 Sof(C22A)=Sof(H22A)=Sof(C23A)=Sof(C24A)=Sof(H24A)=Sof(H24B)=Sof(H24C)=
 Sof(C25A)=Sof(H25A)=Sof(H25B)=Sof(H25C)=Sof(C26A)=Sof(H26A)=Sof(H26B)=
 Sof(H26C)=Sof(C27A)=Sof(C28A)=Sof(H28A)=Sof(H28B)=Sof(H28C)=Sof(C29A)=
 Sof(H29A)=Sof(H29B)=Sof(H29C)=Sof(C30A)=Sof(H30A)=Sof(H30B)=Sof(H30C)=
 Sof(C31A)=Sof(C32A)=Sof(H32A)=Sof(H32B)=Sof(H32C)=Sof(C33A)=Sof(H33A)=
 Sof(H33B)=Sof(H33C)=Sof(C34A)=Sof(H34A)=Sof(H34B)=Sof(H34C)=Sof(B1A)=Sof(H1AA)=
 Sof(H1AB)=Sof(H1AC)=Sof(H1AD)=FVAR(1)
7.a Me refined with riding coordinates:
 C7A(H7AA,H7AB,H7AC), C8A(H8AA,H8AB,H8AC), C9A(H9AA,H9AB,H9AC), C11A(H11A,H11B,
 H11C), C12A(H12A,H12B,H12C), C13A(H13A,H13B,H13C), C15A(H15A,H15B,H15C),
 C16A(H16A,H16B,H16C), C17A(H17A,H17B,H17C), C24A(H24A,H24B,H24C), C25A(H25A,
 H25B,H25C), C26A(H26A,H26B,H26C), C28A(H28A,H28B,H28C), C29A(H29A,H29B,H29C),
 C30A(H30A,H30B,H30C), C32A(H32A,H32B,H32C), C33A(H33A,H33B,H33C), C34A(H34A,
 H34B,H34C), C7B(H7BA,H7BB,H7BC), C8B(H8BA,H8BB,H8BC), C9B(H9BA,H9BB,H9BC),
 C12B(H12D,H12E,H12F), C13B(H13D,H13E,H13F), C16B(H16D,H16E,H16F), C17B(H17D,
 H17E,H17F), C24B(H24D,H24E,H24F), C25B(H25D,H25E,H25F), C26B(H26D,H26E,H26F),
 C28B(H28D,H28E,H28F), C29B(H29D,H29E,H29F), C30B(H30D,H30E,H30F), C32B(H32D,
 H32E,H32F), C33B(H33D,H33E,H33F), C34B(H34D,H34E,H34F)
7.b Aromatic/amide H refined with riding coordinates:
 C2A(H2A), C5A(H5A), C19A(H19A), C22A(H22A), C2B(H2B), C5B(H5B), C19B(H19B),
 C22B(H22B)
7.c Idealised Me refined as rotating group:
 C11B(H11D,H11E,H11F), C15B(H15D,H15E,H15F)
;
_olex2_submission_special_instructions 'No special instructions were received'
_oxdiff_exptl_absorpt_empirical_details
;
Empirical correction (ABSPACK) includes:
- Absorption correction using spherical harmonics
- Frame scaling
- Detector area scaling
;
_oxdiff_exptl_absorpt_empirical_full_max 1.922
_oxdiff_exptl_absorpt_empirical_full_min 0.691

loop_
_space_group_symop_operation_xyz
'x, y, z'
'-x, y+1/2, -z+1/2'
'-x, -y, -z'
'x, -y-1/2, z-1/2'

loop_
_atom_site_label
_atom_site_type_symbol
_atom_site_fract_x
_atom_site_fract_y
_atom_site_fract_z
_atom_site_U_iso_or_equiv
_atom_site_adp_type
_atom_site_occupancy
_atom_site_site_symmetry_order
_atom_site_calc_flag
_atom_site_refinement_flags_posn
_atom_site_refinement_flags_adp
_atom_site_refinement_flags_occupancy
_atom_site_disorder_assembly
_atom_site_disorder_group
Y1A Y 0.50076(6) 0.70435(4) 0.87834(3) 0.0189(3) Uani 0.8996(14) 1 d D U P A 1
C1A C 0.4768(7) 0.7457(4) 0.9999(3) 0.0179(10) Uani 0.8996(14) 1 d D U P A 1
C2A C 0.5660(6) 0.6775(5) 1.0063(3) 0.0206(10) Uani 0.8996(14) 1 d D U P A 1
H2A H 0.547547 0.622454 1.019382 0.025 Uiso 0.8996(14) 1 calc R . P A 1
C3A C 0.6884(6) 0.7038(4) 0.9901(3) 0.0204(10) Uani 0.8996(14) 1 d D U P A 1
C4A C 0.6737(6) 0.7933(4) 0.9709(3) 0.0187(10) Uani 0.8996(14) 1 d D U P A 1
C5A C 0.5401(6) 0.8146(4) 0.9771(3) 0.0189(10) Uani 0.8996(14) 1 d D U P A 1
H5A H 0.501864 0.867855 0.967090 0.023 Uiso 0.8996(14) 1 calc R . P A 1
C6A C 0.3396(7) 0.7441(4) 1.0165(3) 0.0204(11) Uani 0.8996(14) 1 d D U P A 1
C7A C 0.2531(7) 0.6953(5) 0.9624(3) 0.0286(15) Uani 0.8996(14) 1 d D U P A 1
H7AA H 0.165208 0.693361 0.971792 0.043 Uiso 0.8996(14) 1 calc R . P A 1
H7AB H 0.253434 0.723615 0.920965 0.043 Uiso 0.8996(14) 1 calc R . P A 1
H7AC H 0.285833 0.638141 0.960086 0.043 Uiso 0.8996(14) 1 calc R . P A 1
C8A C 0.2847(7) 0.8339(5) 1.0230(4) 0.0285(15) Uani 0.8996(14) 1 d D U P A 1
H8AA H 0.197877 0.829898 1.033577 0.043 Uiso 0.8996(14) 1 calc R . P A 1
H8AB H 0.339980 0.864291 1.057436 0.043 Uiso 0.8996(14) 1 calc R . P A 1
H8AC H 0.281915 0.864046 0.982127 0.043 Uiso 0.8996(14) 1 calc R . P A 1
C9A C 0.3353(7) 0.6951(5) 1.0820(3) 0.0294(15) Uani 0.8996(14) 1 d D U P A 1
H9AA H 0.247322 0.695093 1.091353 0.044 Uiso 0.8996(14) 1 calc R . P A 1
H9AB H 0.363850 0.637240 1.077800 0.044 Uiso 0.8996(14) 1 calc R . P A 1
H9AC H 0.392115 0.722767 1.117352 0.044 Uiso 0.8996(14) 1 calc R . P A 1
C10A C 0.8106(7) 0.6450(5) 1.0065(3) 0.0269(12) Uani 0.8996(14) 1 d D U P A 1
C11A C 0.8760(7) 0.6196(5) 0.9457(4) 0.0302(16) Uani 0.8996(14) 1 d D U P A 1
H11A H 0.903247 0.670322 0.925340 0.045 Uiso 0.8996(14) 1 calc R . P A 1
H11B H 0.950792 0.583973 0.959962 0.045 Uiso 0.8996(14) 1 calc R . P A 1
H11C H 0.813967 0.588875 0.914415 0.045 Uiso 0.8996(14) 1 calc R . P A 1
C12A C 0.7709(7) 0.5606(5) 1.0352(4) 0.0328(16) Uani 0.8996(14) 1 d D U P A 1
H12A H 0.707854 0.531943 1.003218 0.049 Uiso 0.8996(14) 1 calc R . P A 1
H12B H 0.846844 0.525015 1.046516 0.049 Uiso 0.8996(14) 1 calc R . P A 1
H12C H 0.733167 0.571962 1.074049 0.049 Uiso 0.8996(14) 1 calc R . P A 1
C13A C 0.9108(7) 0.6846(5) 1.0618(3) 0.0334(16) Uani 0.8996(14) 1 d D U P A 1
H13A H 0.940591 0.738354 1.047191 0.050 Uiso 0.8996(14) 1 calc R . P A 1
H13B H 0.870354 0.693494 1.100070 0.050 Uiso 0.8996(14) 1 calc R . P A 1
H13C H 0.984031 0.646548 1.072537 0.050 Uiso 0.8996(14) 1 calc R . P A 1
C14A C 0.7708(7) 0.8649(5) 0.9635(3) 0.0244(11) Uani 0.8996(14) 1 d D U P A 1
C15A C 0.8907(8) 0.8451(5) 0.9333(3) 0.0305(17) Uani 0.8996(14) 1 d D U P A 1
H15A H 0.941716 0.896191 0.932007 0.046 Uiso 0.8996(14) 1 calc R . P A 1
H15B H 0.942309 0.802515 0.959264 0.046 Uiso 0.8996(14) 1 calc R . P A 1
H15C H 0.864500 0.823987 0.889258 0.046 Uiso 0.8996(14) 1 calc R . P A 1
C16A C 0.8112(8) 0.9073(5) 1.0309(3) 0.0352(18) Uani 0.8996(14) 1 d D U P A 1
H16A H 0.734432 0.919698 1.049914 0.053 Uiso 0.8996(14) 1 calc R . P A 1
H16B H 0.867089 0.869218 1.059398 0.053 Uiso 0.8996(14) 1 calc R . P A 1
H16C H 0.857374 0.959420 1.025646 0.053 Uiso 0.8996(14) 1 calc R . P A 1
C17A C 0.7026(7) 0.9380(5) 0.9187(3) 0.0325(16) Uani 0.8996(14) 1 d D U P A 1
H17A H 0.623939 0.955152 0.934358 0.049 Uiso 0.8996(14) 1 calc R . P A 1
H17B H 0.760796 0.986036 0.920117 0.049 Uiso 0.8996(14) 1 calc R . P A 1
H17C H 0.681096 0.917790 0.874198 0.049 Uiso 0.8996(14) 1 calc R . P A 1
C18A C 0.5276(6) 0.7444(4) 0.7560(3) 0.0179(10) Uani 0.8996(14) 1 d D U P A 1
C19A C 0.4372(6) 0.6773(4) 0.7513(3) 0.0181(10) Uani 0.8996(14) 1 d D U P A 1
H19A H 0.454065 0.621515 0.739509 0.022 Uiso 0.8996(14) 1 calc R . P A 1
C20A C 0.3150(6) 0.7067(4) 0.7672(3) 0.0190(10) Uani 0.8996(14) 1 d D U P A 1
C21A C 0.3351(6) 0.7952(4) 0.7849(3) 0.0201(10) Uani 0.8996(14) 1 d D U P A 1
C22A C 0.4683(6) 0.8139(4) 0.7791(3) 0.0201(10) Uani 0.8996(14) 1 d D U P A 1
H22A H 0.509186 0.866185 0.789687 0.024 Uiso 0.8996(14) 1 calc R . P A 1
C23A C 0.6643(6) 0.7392(5) 0.7365(3) 0.0209(11) Uani 0.8996(14) 1 d D U P A 1
C24A C 0.7531(7) 0.6846(5) 0.7882(4) 0.0331(16) Uani 0.8996(14) 1 d D U P A 1
H24A H 0.714968 0.628914 0.790733 0.050 Uiso 0.8996(14) 1 calc R . P A 1
H24B H 0.838096 0.678890 0.775621 0.050 Uiso 0.8996(14) 1 calc R . P A 1
H24C H 0.761484 0.711949 0.830493 0.050 Uiso 0.8996(14) 1 calc R . P A 1
C25A C 0.6588(7) 0.6945(5) 0.6697(4) 0.0315(16) Uani 0.8996(14) 1 d D U P A 1
H25A H 0.620268 0.638901 0.671486 0.047 Uiso 0.8996(14) 1 calc R . P A 1
H25B H 0.606867 0.727982 0.636021 0.047 Uiso 0.8996(14) 1 calc R . P A 1
H25C H 0.745957 0.688764 0.659780 0.047 Uiso 0.8996(14) 1 calc R . P A 1
C26A C 0.7258(7) 0.8275(5) 0.7329(4) 0.0310(15) Uani 0.8996(14) 1 d D U P A 1
H26A H 0.729676 0.855997 0.774504 0.046 Uiso 0.8996(14) 1 calc R . P A 1
H26B H 0.812804 0.821446 0.722795 0.046 Uiso 0.8996(14) 1 calc R . P A 1
H26C H 0.673714 0.860665 0.699037 0.046 Uiso 0.8996(14) 1 calc R . P A 1
C27A C 0.1915(6) 0.6481(5) 0.7507(3) 0.0243(12) Uani 0.8996(14) 1 d D U P A 1
C28A C 0.1231(7) 0.6285(5) 0.8099(3) 0.0272(15) Uani 0.8996(14) 1 d D U P A 1
H28A H 0.098876 0.681135 0.828749 0.041 Uiso 0.8996(14) 1 calc R . P A 1
H28B H 0.046074 0.594922 0.795656 0.041 Uiso 0.8996(14) 1 calc R . P A 1
H28C H 0.181731 0.597193 0.842384 0.041 Uiso 0.8996(14) 1 calc R . P A 1
C29A C 0.2270(7) 0.5617(5) 0.7235(4) 0.0376(18) Uani 0.8996(14) 1 d D U P A 1
H29A H 0.270224 0.570685 0.686175 0.056 Uiso 0.8996(14) 1 calc R . P A 1
H29B H 0.284273 0.531206 0.757057 0.056 Uiso 0.8996(14) 1 calc R . P A 1
H29C H 0.148616 0.528934 0.710329 0.056 Uiso 0.8996(14) 1 calc R . P A 1
C30A C 0.0934(7) 0.6877(5) 0.6947(3) 0.0318(15) Uani 0.8996(14) 1 d D U P A 1
H30A H 0.066257 0.742754 0.708137 0.048 Uiso 0.8996(14) 1 calc R . P A 1
H30B H 0.134275 0.694062 0.656211 0.048 Uiso 0.8996(14) 1 calc R . P A 1
H30C H 0.018382 0.651035 0.684615 0.048 Uiso 0.8996(14) 1 calc R . P A 1
C31A C 0.2416(7) 0.8710(5) 0.7906(3) 0.0252(12) Uani 0.8996(14) 1 d D U P A 1
C32A C 0.3110(7) 0.9429(5) 0.8351(4) 0.0336(16) Uani 0.8996(14) 1 d D U P A 1
H32A H 0.390734 0.958592 0.819884 0.050 Uiso 0.8996(14) 1 calc R . P A 1
H32B H 0.254494 0.991864 0.833232 0.050 Uiso 0.8996(14) 1 calc R . P A 1
H32C H 0.330767 0.922787 0.879698 0.050 Uiso 0.8996(14) 1 calc R . P A 1
C33A C 0.1168(7) 0.8528(5) 0.8205(4) 0.0324(16) Uani 0.8996(14) 1 d D U P A 1
H33A H 0.140869 0.827897 0.863491 0.049 Uiso 0.8996(14) 1 calc R . P A 1
H33B H 0.070440 0.905282 0.824164 0.049 Uiso 0.8996(14) 1 calc R . P A 1
H33C H 0.061640 0.813745 0.792622 0.049 Uiso 0.8996(14) 1 calc R . P A 1
C34A C 0.2028(7) 0.9110(5) 0.7215(3) 0.0326(17) Uani 0.8996(14) 1 d D U P A 1
H34A H 0.280333 0.922366 0.702865 0.049 Uiso 0.8996(14) 1 calc R . P A 1
H34B H 0.147614 0.871968 0.693624 0.049 Uiso 0.8996(14) 1 calc R . P A 1
H34C H 0.156414 0.963506 0.725167 0.049 Uiso 0.8996(14) 1 calc R . P A 1
B1A B 0.5019(6) 0.5351(4) 0.8773(3) 0.0097(12) Uani 0.8996(14) 1 d D U P A 1
H1AA H 0.5897(19) 0.5738(17) 0.8746(19) 0.014 Uiso 0.8996(14) 1 d DR . P A 1
H1AB H 0.417(2) 0.5770(17) 0.8799(19) 0.014 Uiso 0.8996(14) 1 d DR . P A 1
H1AC H 0.521(4) 0.4949(17) 0.9217(9) 0.014 Uiso 0.8996(14) 1 d DR . P A 1
H1AD H 0.482(4) 0.4947(17) 0.8330(9) 0.014 Uiso 0.8996(14) 1 d DR . P A 1
Y1B Y 0.5019(5) 0.7944(4) 0.8697(3) 0.0189(3) Uani 0.1004(14) 1 d D U P A -2
C0AA C 0.177(2) 0.762(2) 0.7644(16) 0.0239(14) Uani 0.1004(14) 1 d D U P A -2
C2B C 0.401(2) 0.8258(18) 0.7458(9) 0.0200(14) Uani 0.1004(14) 1 d D U P A -2
H2B H 0.373937 0.882134 0.738292 0.024 Uiso 0.1004(14) 1 calc R . P A -2
C3B C 0.524(2) 0.7950(16) 0.7372(8) 0.0211(13) Uani 0.1004(14) 1 d D U P A -2
C4B C 0.526(3) 0.7055(15) 0.7557(9) 0.0207(13) Uani 0.1004(14) 1 d D U P A -2
C5B C 0.400(2) 0.6876(15) 0.7748(11) 0.0199(13) Uani 0.1004(14) 1 d D U P A -2
H5B H 0.374951 0.635111 0.789860 0.024 Uiso 0.1004(14) 1 calc R . P A -2
C6B C 0.3233(19) 0.7606(18) 0.7673(10) 0.0202(13) Uani 0.1004(14) 1 d D U P A -2
C7B C 0.136(5) 0.816(4) 0.819(2) 0.029(3) Uani 0.1004(14) 1 d D U P A -2
H7BA H 0.042152 0.815497 0.814634 0.043 Uiso 0.1004(14) 1 calc R . P A -2
H7BB H 0.174116 0.793728 0.860676 0.043 Uiso 0.1004(14) 1 calc R . P A -2
H7BC H 0.165054 0.874154 0.814621 0.043 Uiso 0.1004(14) 1 calc R . P A -2
C8B C 0.120(5) 0.671(3) 0.764(3) 0.029(3) Uani 0.1004(14) 1 d D U P A -2
H8BA H 0.027257 0.674431 0.762350 0.043 Uiso 0.1004(14) 1 calc R . P A -2
H8BB H 0.139916 0.640535 0.726577 0.043 Uiso 0.1004(14) 1 calc R . P A -2
H8BC H 0.158741 0.642007 0.803770 0.043 Uiso 0.1004(14) 1 calc R . P A -2
C9B C 0.106(4) 0.806(3) 0.699(2) 0.030(3) Uani 0.1004(14) 1 d D U P A -2
H9BA H 0.013532 0.806090 0.698066 0.045 Uiso 0.1004(14) 1 calc R . P A -2
H9BB H 0.136956 0.863737 0.696429 0.045 Uiso 0.1004(14) 1 calc R . P A -2
H9BC H 0.126004 0.774482 0.661211 0.045 Uiso 0.1004(14) 1 calc R . P A -2
C10B C 0.643(3) 0.849(2) 0.7198(15) 0.0251(19) Uani 0.1004(14) 1 d D U P A -2
C11B C 0.763(4) 0.828(4) 0.776(2) 0.028(3) Uani 0.1004(14) 1 d D U P A -2
H11D H 0.739870 0.781842 0.802607 0.043 Uiso 0.1004(14) 1 calc GR . P A -2
H11E H 0.786000 0.877336 0.802250 0.043 Uiso 0.1004(14) 1 calc GR . P A -2
H11F H 0.836950 0.810402 0.755572 0.043 Uiso 0.1004(14) 1 calc GR . P A -2
C12B C 0.617(5) 0.944(2) 0.725(3) 0.030(5) Uani 0.1004(14) 1 d D U P A -2
H12D H 0.599097 0.956410 0.768243 0.045 Uiso 0.1004(14) 1 calc R . P A -2
H12E H 0.692692 0.975139 0.717120 0.045 Uiso 0.1004(14) 1 calc R . P A -2
H12F H 0.543091 0.959222 0.692724 0.045 Uiso 0.1004(14) 1 calc R . P A -2
C13B C 0.672(5) 0.828(4) 0.6517(18) 0.029(4) Uani 0.1004(14) 1 d D U P A -2
H13D H 0.688121 0.768020 0.648625 0.044 Uiso 0.1004(14) 1 calc R . P A -2
H13E H 0.597647 0.843779 0.619412 0.044 Uiso 0.1004(14) 1 calc R . P A -2
H13F H 0.747249 0.859696 0.643807 0.044 Uiso 0.1004(14) 1 calc R . P A -2
C14B C 0.621(3) 0.6295(18) 0.7564(15) 0.0251(19) Uani 0.1004(14) 1 d D U P A -2
C15B C 0.748(3) 0.653(3) 0.736(3) 0.029(3) Uani 0.1004(14) 1 d D U P A -2
H15D H 0.733848 0.666856 0.689689 0.044 Uiso 0.1004(14) 1 calc GR . P A -2
H15E H 0.807269 0.604796 0.743182 0.044 Uiso 0.1004(14) 1 calc GR . P A -2
H15F H 0.785799 0.700739 0.760882 0.044 Uiso 0.1004(14) 1 calc GR . P A -2
C16B C 0.550(5) 0.559(3) 0.714(2) 0.031(5) Uani 0.1004(14) 1 d D U P A -2
H16D H 0.468945 0.546155 0.728825 0.047 Uiso 0.1004(14) 1 calc R . P A -2
H16E H 0.532375 0.577562 0.668789 0.047 Uiso 0.1004(14) 1 calc R . P A -2
H16F H 0.603758 0.508568 0.717087 0.047 Uiso 0.1004(14) 1 calc R . P A -2
C17B C 0.655(5) 0.589(3) 0.8271(18) 0.030(5) Uani 0.1004(14) 1 d D U P A -2
H17D H 0.575534 0.572775 0.842453 0.046 Uiso 0.1004(14) 1 calc R . P A -2
H17E H 0.708413 0.538744 0.825151 0.046 Uiso 0.1004(14) 1 calc R . P A -2
H17F H 0.701914 0.629467 0.856944 0.046 Uiso 0.1004(14) 1 calc R . P A -2
C18B C 0.686(2) 0.7574(18) 0.9703(11) 0.0210(12) Uani 0.1004(14) 1 d D U P A -2
C19B C 0.607(2) 0.8187(18) 0.9927(9) 0.0200(13) Uani 0.1004(14) 1 d D U P A -2
H19B H 0.629886 0.875620 1.001111 0.024 Uiso 0.1004(14) 1 calc R . P A -2
C20B C 0.484(3) 0.7820(16) 1.0011(8) 0.0203(12) Uani 0.1004(14) 1 d D U P A -2
C21B C 0.490(3) 0.6951(14) 0.9796(10) 0.0208(12) Uani 0.1004(14) 1 d D U P A -2
C22B C 0.614(2) 0.6837(15) 0.9594(11) 0.0207(13) Uani 0.1004(14) 1 d D U P A -2
H22B H 0.641288 0.633665 0.941344 0.025 Uiso 0.1004(14) 1 calc R . P A -2
C23B C 0.835(2) 0.756(2) 0.9753(16) 0.0238(14) Uani 0.1004(14) 1 d D U P A -2
C24B C 0.881(6) 0.817(4) 0.925(3) 0.027(3) Uani 0.1004(14) 1 d D U P A -2
H24D H 0.974860 0.814828 0.929155 0.040 Uiso 0.1004(14) 1 calc R . P A -2
H24E H 0.842797 0.800151 0.881135 0.040 Uiso 0.1004(14) 1 calc R . P A -2
H24F H 0.854423 0.874386 0.933013 0.040 Uiso 0.1004(14) 1 calc R . P A -2
C25B C 0.901(4) 0.789(4) 1.0434(19) 0.029(4) Uani 0.1004(14) 1 d D U P A -2
H25D H 0.994871 0.787115 1.045683 0.044 Uiso 0.1004(14) 1 calc R . P A -2
H25E H 0.873897 0.846143 1.049657 0.044 Uiso 0.1004(14) 1 calc R . P A -2
H25F H 0.876979 0.752570 1.077279 0.044 Uiso 0.1004(14) 1 calc R . P A -2
C26B C 0.882(5) 0.664(3) 0.965(3) 0.029(3) Uani 0.1004(14) 1 d D U P A -2
H26D H 0.975863 0.663867 0.967845 0.044 Uiso 0.1004(14) 1 calc R . P A -2
H26E H 0.857153 0.626996 0.997591 0.044 Uiso 0.1004(14) 1 calc R . P A -2
H26F H 0.843088 0.644454 0.921692 0.044 Uiso 0.1004(14) 1 calc R . P A -2
C27B C 0.381(3) 0.842(2) 1.0277(14) 0.0227(17) Uani 0.1004(14) 1 d D U P A -2
C28B C 0.251(3) 0.835(3) 0.979(2) 0.025(3) Uani 0.1004(14) 1 d D U P A -2
H28D H 0.265394 0.852435 0.936007 0.038 Uiso 0.1004(14) 1 calc R . P A -2
H28E H 0.221208 0.776642 0.977255 0.038 Uiso 0.1004(14) 1 calc R . P A -2
H28F H 0.186904 0.871093 0.993595 0.038 Uiso 0.1004(14) 1 calc R . P A -2
C29B C 0.422(5) 0.936(2) 1.027(3) 0.030(5) Uani 0.1004(14) 1 d D U P A -2
H29D H 0.432846 0.952167 0.983614 0.045 Uiso 0.1004(14) 1 calc R . P A -2
H29E H 0.356137 0.970739 1.041892 0.045 Uiso 0.1004(14) 1 calc R . P A -2
H29F H 0.503750 0.943348 1.056682 0.045 Uiso 0.1004(14) 1 calc R . P A -2
C30B C 0.364(5) 0.814(3) 1.0961(17) 0.027(3) Uani 0.1004(14) 1 d D U P A -2
H30D H 0.338100 0.755378 1.095546 0.040 Uiso 0.1004(14) 1 calc R . P A -2
H30E H 0.445148 0.821573 1.125594 0.040 Uiso 0.1004(14) 1 calc R . P A -2
H30F H 0.297535 0.848964 1.110803 0.040 Uiso 0.1004(14) 1 calc R . P A -2
C31B C 0.397(3) 0.6169(17) 0.9807(15) 0.0238(19) Uani 0.1004(14) 1 d D U P A -2
C32B C 0.365(5) 0.574(3) 0.9119(18) 0.023(4) Uani 0.1004(14) 1 d D U P A -2
H32D H 0.323679 0.614464 0.880265 0.035 Uiso 0.1004(14) 1 calc R . P A -2
H32E H 0.445182 0.554180 0.898688 0.035 Uiso 0.1004(14) 1 calc R . P A -2
H32F H 0.307855 0.526054 0.914090 0.035 Uiso 0.1004(14) 1 calc R . P A -2
C33B C 0.261(3) 0.643(3) 0.996(3) 0.027(3) Uani 0.1004(14) 1 d D U P A -2
H33D H 0.222873 0.685380 0.965498 0.041 Uiso 0.1004(14) 1 calc R . P A -2
H33E H 0.205123 0.593470 0.993245 0.041 Uiso 0.1004(14) 1 calc R . P A -2
H33F H 0.270791 0.665665 1.040268 0.041 Uiso 0.1004(14) 1 calc R . P A -2
C34B C 0.463(5) 0.549(3) 1.029(2) 0.031(5) Uani 0.1004(14) 1 d D U P A -2
H34D H 0.546789 0.534201 1.017434 0.046 Uiso 0.1004(14) 1 calc R . P A -2
H34E H 0.474602 0.570585 1.072903 0.046 Uiso 0.1004(14) 1 calc R . P A -2
H34F H 0.408934 0.498390 1.025879 0.046 Uiso 0.1004(14) 1 calc R . P A -2
B1B B 0.502(4) 0.9633(10) 0.8740(13) 0.0097(12) Uani 0.1004(14) 1 d D U P A -2
H1BA H 0.50(3) 0.894(4) 0.864(13) 0.014 Uiso 0.1004(14) 1 d DR . P A -2
H1BB H 0.47(2) 0.975(18) 0.922(6) 0.014 Uiso 0.1004(14) 1 d DR . P A -2
H1BC H 0.603(11) 0.987(16) 0.876(12) 0.014 Uiso 0.1004(14) 1 d DR . P A -2
H1BD H 0.436(19) 0.996(15) 0.835(9) 0.014 Uiso 0.1004(14) 1 d DR . P A -2

loop_
_atom_site_aniso_label
_atom_site_aniso_U_11
_atom_site_aniso_U_22
_atom_site_aniso_U_33
_atom_site_aniso_U_23
_atom_site_aniso_U_13
_atom_site_aniso_U_12
Y1A 0.0189(4) 0.0186(4) 0.0200(4) -0.0006(3) 0.0055(3) 0.0000(3)
C1A 0.019(2) 0.017(2) 0.0192(17) -0.0026(17) 0.0082(17) -0.0006(17)
C2A 0.020(2) 0.020(2) 0.0230(18) 0.0014(18) 0.0074(17) 0.0000(18)
C3A 0.020(2) 0.021(2) 0.0223(18) 0.0011(18) 0.0097(16) 0.0014(17)
C4A 0.020(2) 0.018(2) 0.0209(18) -0.0022(17) 0.0092(16) -0.0005(17)
C5A 0.019(2) 0.019(2) 0.0202(19) 0.0000(18) 0.0080(17) 0.0000(18)
C6A 0.019(2) 0.024(2) 0.021(2) 0.0003(19) 0.0099(18) 0.0007(18)
C7A 0.019(3) 0.035(4) 0.032(3) -0.005(3) 0.007(3) 0.003(3)
C8A 0.027(3) 0.030(3) 0.032(3) -0.005(3) 0.017(3) 0.005(3)
C9A 0.025(3) 0.041(4) 0.026(3) 0.004(3) 0.014(3) -0.001(3)
C10A 0.022(2) 0.031(3) 0.029(3) 0.002(2) 0.007(2) 0.005(2)
C11A 0.020(3) 0.036(4) 0.036(4) -0.009(3) 0.007(3) 0.010(3)
C12A 0.025(4) 0.034(4) 0.039(4) 0.007(3) 0.003(3) 0.013(3)
C13A 0.026(3) 0.042(4) 0.032(3) 0.002(3) 0.003(3) 0.000(3)
C14A 0.026(2) 0.025(2) 0.024(2) -0.002(2) 0.011(2) -0.007(2)
C15A 0.028(3) 0.035(4) 0.031(3) -0.008(3) 0.013(3) -0.013(3)
C16A 0.041(4) 0.043(5) 0.023(3) -0.009(3) 0.007(3) -0.021(4)
C17A 0.043(4) 0.026(4) 0.031(4) 0.003(3) 0.014(3) -0.006(3)
C18A 0.016(2) 0.020(2) 0.0201(17) -0.0014(17) 0.0101(17) -0.0010(17)
C19A 0.0175(19) 0.021(2) 0.0200(18) -0.0025(17) 0.0144(16) 0.0025(17)
C20A 0.016(2) 0.023(2) 0.0207(19) -0.0024(18) 0.0109(16) 0.0008(17)
C21A 0.0193(19) 0.021(2) 0.0219(18) -0.0026(17) 0.0094(16) 0.0028(17)
C22A 0.0196(19) 0.021(2) 0.0217(18) -0.0006(17) 0.0082(16) -0.0006(17)
C23A 0.016(2) 0.026(2) 0.024(2) -0.0011(19) 0.0124(18) -0.0006(19)
C24A 0.018(3) 0.044(4) 0.038(3) 0.009(3) 0.006(3) 0.003(3)
C25A 0.027(4) 0.039(4) 0.032(3) -0.009(3) 0.017(3) -0.002(3)
C26A 0.021(3) 0.035(3) 0.040(4) -0.003(3) 0.015(3) -0.001(3)
C27A 0.018(2) 0.033(3) 0.024(2) -0.005(2) 0.010(2) -0.003(2)
C28A 0.019(3) 0.041(4) 0.022(3) 0.002(3) 0.005(2) -0.015(3)
C29A 0.031(4) 0.041(4) 0.042(4) -0.017(3) 0.009(3) -0.013(3)
C30A 0.023(3) 0.044(4) 0.027(3) 0.000(3) 0.001(2) -0.004(3)
C31A 0.026(2) 0.026(3) 0.026(2) 0.001(2) 0.010(2) 0.007(2)
C32A 0.040(4) 0.028(4) 0.035(4) -0.003(3) 0.010(3) 0.008(3)
C33A 0.030(3) 0.035(4) 0.036(3) -0.005(3) 0.015(3) 0.014(3)
C34A 0.032(4) 0.041(4) 0.027(3) -0.001(3) 0.009(3) 0.019(3)
B1A 0.004(3) 0.008(3) 0.017(3) -0.003(2) 0.004(2) -0.001(2)
Y1B 0.0189(4) 0.0186(4) 0.0200(4) -0.0006(3) 0.0055(3) 0.0000(3)
C0AA 0.021(2) 0.028(3) 0.025(2) -0.003(2) 0.010(2) 0.002(2)
C2B 0.019(3) 0.021(3) 0.021(2) -0.002(2) 0.009(2) 0.000(2)
C3B 0.019(3) 0.024(3) 0.023(2) -0.002(2) 0.010(2) 0.000(2)
C4B 0.019(2) 0.023(2) 0.023(2) -0.002(2) 0.010(2) 0.000(2)
C5B 0.019(2) 0.021(2) 0.022(2) -0.003(2) 0.010(2) 0.000(2)
C6B 0.019(2) 0.022(2) 0.022(2) -0.003(2) 0.010(2) 0.001(2)
C7B 0.027(6) 0.032(6) 0.030(5) -0.003(5) 0.012(5) 0.009(6)
C8B 0.023(5) 0.037(5) 0.027(5) -0.002(5) 0.005(5) -0.007(5)
C9B 0.026(6) 0.038(6) 0.028(5) -0.001(5) 0.007(6) 0.006(6)
C10B 0.021(3) 0.028(4) 0.029(3) -0.001(4) 0.011(3) -0.001(3)
C11B 0.021(5) 0.032(6) 0.035(6) -0.003(6) 0.010(6) 0.000(6)
C12B 0.028(10) 0.027(6) 0.037(10) -0.002(8) 0.011(10) -0.002(7)
C13B 0.022(7) 0.035(8) 0.034(6) -0.003(7) 0.015(6) -0.002(7)
C14B 0.021(3) 0.028(4) 0.028(4) -0.002(3) 0.010(3) 0.002(3)
C15B 0.022(5) 0.035(6) 0.033(5) -0.001(5) 0.011(5) 0.001(5)
C16B 0.027(10) 0.030(8) 0.036(9) -0.008(8) 0.008(9) 0.002(8)
C17B 0.030(10) 0.031(10) 0.031(8) 0.001(8) 0.009(8) 0.005(9)
C18B 0.021(2) 0.021(2) 0.023(2) 0.000(2) 0.0086(19) 0.000(2)
C19B 0.020(2) 0.020(3) 0.022(2) 0.000(2) 0.008(2) 0.000(2)
C20B 0.020(2) 0.021(2) 0.022(2) 0.000(2) 0.009(2) 0.000(2)
C21B 0.021(2) 0.021(2) 0.023(2) 0.001(2) 0.008(2) 0.000(2)
C22B 0.021(2) 0.020(2) 0.023(2) 0.000(2) 0.008(2) 0.001(2)
C23B 0.022(2) 0.025(3) 0.025(2) 0.000(2) 0.009(2) -0.001(2)
C24B 0.026(6) 0.029(6) 0.028(6) -0.002(6) 0.011(5) -0.009(6)
C25B 0.025(7) 0.035(7) 0.028(6) 0.002(6) 0.005(6) 0.001(7)
C26B 0.023(5) 0.033(5) 0.032(5) 0.000(5) 0.006(5) 0.005(5)
C27B 0.022(3) 0.024(3) 0.024(3) -0.002(3) 0.009(3) 0.001(3)
C28B 0.022(5) 0.028(6) 0.029(6) 0.000(6) 0.011(5) 0.002(5)
C29B 0.030(10) 0.025(6) 0.036(10) -0.004(8) 0.008(9) 0.000(7)
C30B 0.024(5) 0.031(6) 0.028(5) -0.002(5) 0.013(4) 0.003(5)
C31B 0.022(3) 0.024(3) 0.027(3) 0.001(3) 0.007(3) 0.000(3)
C32B 0.019(7) 0.022(7) 0.029(6) -0.002(6) 0.004(6) 0.001(7)
C33B 0.022(5) 0.033(6) 0.028(5) 0.001(5) 0.009(5) -0.001(5)
C34B 0.033(10) 0.026(9) 0.033(9) 0.003(8) 0.002(9) 0.001(8)
B1B 0.004(3) 0.008(3) 0.017(3) -0.003(2) 0.004(2) -0.001(2)

loop_
_atom_type_symbol
_atom_type_description
_atom_type_scat_dispersion_real
_atom_type_scat_dispersion_imag
_atom_type_scat_source
C C 0.0033 0.0016 'International Tables Vol C Tables 4.2.6.8 and 6.1.1.4'
H H 0.0000 0.0000 'International Tables Vol C Tables 4.2.6.8 and 6.1.1.4'
B B 0.0013 0.0007 'International Tables Vol C Tables 4.2.6.8 and 6.1.1.4'
Y Y -2.7962 3.5667 'International Tables Vol C Tables 4.2.6.8 and 6.1.1.4'

loop_
_exptl_crystal_face_index_h
_exptl_crystal_face_index_k
_exptl_crystal_face_index_l
_exptl_crystal_face_perp_dist
7 5 -26 0.0694
-15 0 2 0.1188
1 -5 28 0.0894
11 -3 15 0.0773
3 -20 10 0.0925
0 -22 2 0.0997
-7 11 -19 0.0715
5 18 12 0.0561
-1 22 -5 0.0512
6 -20 -7 0.0848
8 -13 -19 0.0843
-11 11 -8 0.0618
-6 12 22 0.1161
-11 -13 -2 0.1232

loop_
_geom_angle_atom_site_label_1
_geom_angle_atom_site_label_2
_geom_angle_atom_site_label_3
_geom_angle
C1A Y1A C2A 30.9(2)
C1A Y1A C3A 51.0(2)
C1A Y1A C4A 51.2(2)
C1A Y1A C5A 30.34(19)
C1A Y1A C18A 152.1(2)
C1A Y1A C20A 128.9(2)
C1A Y1A C21A 113.1(2)
C1A Y1A C22A 123.6(2)
C2A Y1A C3A 30.43(19)
C2A Y1A C4A 50.4(2)
C2A Y1A C5A 49.9(2)
C2A Y1A C18A 159.0(2)
C2A Y1A C20A 149.9(2)
C2A Y1A C21A 143.8(2)
C2A Y1A C22A 148.4(2)
C3A Y1A C4A 30.5(2)
C5A Y1A C3A 50.4(2)
C5A Y1A C4A 30.92(19)
C5A Y1A C18A 123.2(2)
C5A Y1A C20A 129.2(2)
C5A Y1A C21A 101.6(2)
C5A Y1A C22A 98.9(2)
C18A Y1A C3A 128.6(2)
C18A Y1A C4A 112.25(19)
C18A Y1A C20A 51.1(2)
C18A Y1A C21A 50.5(2)
C19A Y1A C1A 159.8(2)
C19A Y1A C2A 161.6(2)
C19A Y1A C3A 149.2(2)
C19A Y1A C4A 142.8(2)
C19A Y1A C5A 148.5(2)
C19A Y1A C18A 30.7(2)
C19A Y1A C20A 30.87(19)
C19A Y1A C21A 50.2(2)
C19A Y1A C22A 49.9(2)
C20A Y1A C3A 179.4(2)
C20A Y1A C4A 148.9(2)
C20A Y1A C21A 30.4(2)
C21A Y1A C3A 149.1(2)
C21A Y1A C4A 118.7(2)
C22A Y1A C3A 129.0(2)
C22A Y1A C4A 101.1(2)
C22A Y1A C18A 29.98(19)
C22A Y1A C20A 50.4(2)
C22A Y1A C21A 30.70(19)
C2A C1A Y1A 75.0(4)
C2A C1A C6A 126.3(6)
C5A C1A Y1A 75.4(4)
C5A C1A C2A 106.5(6)
C5A C1A C6A 127.1(6)
C6A C1A Y1A 116.5(4)
C1A C2A Y1A 74.2(4)
C1A C2A C3A 110.8(6)
C3A C2A Y1A 79.3(4)
C2A C3A Y1A 70.3(4)
C2A C3A C4A 106.5(5)
C2A C3A C10A 120.1(6)
C4A C3A Y1A 75.1(4)
C4A C3A C10A 132.3(6)
C10A C3A Y1A 128.3(4)
C3A C4A Y1A 74.4(4)
C3A C4A C14A 133.6(6)
C5A C4A Y1A 69.9(4)
C5A C4A C3A 104.9(5)
C5A C4A C14A 119.5(6)
C14A C4A Y1A 131.5(4)
C1A C5A Y1A 74.3(4)
C1A C5A C4A 111.2(6)
C4A C5A Y1A 79.2(4)
C1A C6A C7A 107.8(5)
C1A C6A C8A 112.3(6)
C1A C6A C9A 111.3(5)
C7A C6A C8A 110.1(6)
C7A C6A C9A 107.0(6)
C8A C6A C9A 108.3(6)
C3A C10A C11A 114.7(6)
C12A C10A C3A 109.5(5)
C12A C10A C11A 105.5(6)
C12A C10A C13A 104.6(6)
C13A C10A C3A 110.4(6)
C13A C10A C11A 111.5(6)
C4A C14A C16A 108.3(5)
C4A C14A C17A 110.7(5)
C15A C14A C4A 119.3(6)
C15A C14A C16A 109.8(6)
C15A C14A C17A 103.3(6)
C16A C14A C17A 104.3(6)
C19A C18A Y1A 73.5(4)
C19A C18A C23A 125.2(6)
C22A C18A Y1A 74.7(4)
C22A C18A C19A 106.7(6)
C22A C18A C23A 128.1(6)
C23A C18A Y1A 118.6(4)
C18A C19A Y1A 75.7(4)
C18A C19A C20A 110.5(6)
C20A C19A Y1A 79.0(4)
C19A C20A Y1A 70.1(4)
C19A C20A C21A 105.6(5)
C19A C20A C27A 118.9(6)
C21A C20A Y1A 75.5(4)
C21A C20A C27A 134.3(6)
C27A C20A Y1A 127.7(4)
C20A C21A Y1A 74.2(4)
C20A C21A C31A 133.7(6)
C22A C21A Y1A 70.4(4)
C22A C21A C20A 106.0(5)
C22A C21A C31A 118.2(6)
C31A C21A Y1A 132.0(4)
C18A C22A Y1A 75.3(4)
C18A C22A C21A 111.0(6)
C21A C22A Y1A 78.9(4)
C18A C23A C24A 108.7(6)
C25A C23A C18A 110.9(5)
C25A C23A C24A 107.3(6)
C26A C23A C18A 111.9(6)
C26A C23A C24A 109.1(6)
C26A C23A C25A 108.9(6)
C28A C27A C20A 114.2(5)
C28A C27A C30A 110.0(6)
C29A C27A C20A 111.2(6)
C29A C27A C28A 106.4(6)
C29A C27A C30A 104.5(6)
C30A C27A C20A 110.1(6)
C32A C31A C21A 111.4(5)
C33A C31A C21A 117.5(6)
C33A C31A C32A 103.6(6)
C33A C31A C34A 109.4(6)
C34A C31A C21A 108.2(5)
C34A C31A C32A 106.0(6)
C2B Y1B C3B 29.9(4)
C2B Y1B C4B 49.6(6)
C2B Y1B C5B 50.2(6)
C2B Y1B C18B 156.9(8)
C2B Y1B C20B 152.3(8)
C2B Y1B C21B 146.4(7)
C2B Y1B C22B 148.5(8)
C2B Y1B B1B 81.1(7)
C4B Y1B C3B 30.3(4)
C5B Y1B C3B 50.6(6)
C5B Y1B C4B 30.8(5)
C5B Y1B C20B 126.8(8)
C5B Y1B C21B 100.6(7)
C5B Y1B C22B 100.2(7)
C6B Y1B C2B 31.2(5)
C6B Y1B C3B 51.1(6)
C6B Y1B C4B 50.7(6)
C6B Y1B C5B 30.5(5)
C6B Y1B C18B 155.7(8)
C6B Y1B C20B 128.8(7)
C6B Y1B C21B 115.2(7)
C6B Y1B C22B 126.7(8)
C6B Y1B B1B 103.1(8)
C18B Y1B C3B 127.3(7)
C18B Y1B C4B 113.6(7)
C18B Y1B C5B 126.0(8)
C18B Y1B C20B 50.8(6)
C18B Y1B C21B 50.0(6)
C18B Y1B C22B 30.1(5)
C19B Y1B C2B 160.9(8)
C19B Y1B C3B 149.7(8)
C19B Y1B C4B 144.3(7)
C19B Y1B C5B 148.9(8)
C19B Y1B C6B 159.2(8)
C19B Y1B C18B 30.7(5)
C19B Y1B C20B 30.7(5)
C19B Y1B C21B 49.9(6)
C19B Y1B C22B 49.9(6)
C19B Y1B B1B 79.8(7)
C20B Y1B C3B 176.0(7)
C20B Y1B C4B 145.8(7)
C20B Y1B C21B 30.2(4)
C21B Y1B C3B 146.0(7)
C21B Y1B C4B 115.6(7)
C22B Y1B C3B 126.1(7)
C22B Y1B C4B 99.9(7)
C22B Y1B C20B 50.2(6)
C22B Y1B C21B 30.3(5)
B1B Y1B C3B 91.7(7)
B1B Y1B C4B 122.1(7)
B1B Y1B C5B 130.7(7)
B1B Y1B C18B 101.3(8)
B1B Y1B C20B 92.1(7)
B1B Y1B C21B 122.3(7)
B1B Y1B C22B 129.0(7)
C6B C0AA C7B 113(2)
C6B C0AA C8B 111(2)
C6B C0AA C9B 111(2)
C7B C0AA C8B 111(3)
C7B C0AA C9B 104(2)
C8B C0AA C9B 106(2)
C3B C2B Y1B 80.3(9)
C3B C2B C6B 111.6(18)
C6B C2B Y1B 73.7(9)
C2B C3B Y1B 69.8(8)
C2B C3B C4B 105.6(16)
C2B C3B C10B 127.1(19)
C4B C3B Y1B 74.8(8)
C4B C3B C10B 126.9(19)
C10B C3B Y1B 114.7(14)
C3B C4B Y1B 74.9(8)
C3B C4B C14B 136(2)
C5B C4B Y1B 70.1(8)
C5B C4B C3B 106.7(15)
C5B C4B C14B 116.8(18)
C14B C4B Y1B 121.5(15)
C4B C5B Y1B 79.1(9)
C6B C5B Y1B 73.5(9)
C6B C5B C4B 109.7(17)
C0AA C6B Y1B 127.1(16)
C2B C6B Y1B 75.1(9)
C2B C6B C0AA 126(2)
C5B C6B Y1B 76.0(9)
C5B C6B C0AA 125(2)
C5B C6B C2B 106.4(17)
C3B C10B C11B 106(2)
C12B C10B C3B 111(2)
C12B C10B C11B 106(2)
C12B C10B C13B 110(2)
C13B C10B C3B 112(2)
C13B C10B C11B 112(2)
C4B C14B C17B 112(2)
C15B C14B C4B 114(2)
C15B C14B C16B 112(2)
C15B C14B C17B 107(2)
C16B C14B C4B 108(2)
C16B C14B C17B 105(2)
C19B C18B Y1B 73.5(9)
C19B C18B C23B 129(2)
C22B C18B Y1B 75.4(9)
C22B C18B C19B 107.1(17)
C22B C18B C23B 121(2)
C23B C18B Y1B 130.5(17)
C18B C19B Y1B 75.8(9)
C18B C19B C20B 110.4(18)
C20B C19B Y1B 79.6(9)
C19B C20B Y1B 69.6(8)
C19B C20B C21B 105.2(16)
C19B C20B C27B 117.9(19)
C21B C20B Y1B 75.6(8)
C21B C20B C27B 137(2)
C27B C20B Y1B 117.1(14)
C20B C21B Y1B 74.3(8)
C20B C21B C31B 133(2)
C22B C21B Y1B 70.7(8)
C22B C21B C20B 107.2(16)
C22B C21B C31B 119.7(18)
C31B C21B Y1B 124.1(15)
C18B C22B Y1B 74.5(9)
C18B C22B C21B 110.0(17)
C21B C22B Y1B 79.0(9)
C18B C23B C24B 111(2)
C18B C23B C25B 111(2)
C18B C23B C26B 110(2)
C24B C23B C25B 105(2)
C26B C23B C24B 110(2)
C26B C23B C25B 109(2)
C28B C27B C20B 108(2)
C29B C27B C20B 111(2)
C29B C27B C28B 106(2)
C30B C27B C20B 110(2)
C30B C27B C28B 111(2)
C30B C27B C29B 110(2)
C32B C31B C21B 111(2)
C33B C31B C21B 113(2)
C33B C31B C32B 104(2)
C34B C31B C21B 110(2)
C34B C31B C32B 107(2)
C34B C31B C33B 112(2)

loop_
_geom_bond_atom_site_label_1
_geom_bond_atom_site_label_2
_geom_bond_distance
Y1A C1A 2.632(6)
Y1A C2A 2.642(6)
Y1A C3A 2.758(7)
Y1A C4A 2.766(7)
Y1A C5A 2.645(6)
Y1A C18A 2.650(6)
Y1A C19A 2.623(6)
Y1A C20A 2.738(7)
Y1A C21A 2.754(7)
Y1A C22A 2.643(6)
C1A C2A 1.403(9)
C1A C5A 1.381(9)
C1A C6A 1.514(9)
C2A C3A 1.422(9)
C3A C4A 1.455(10)
C3A C10A 1.556(9)
C4A C5A 1.447(9)
C4A C14A 1.527(9)
C6A C7A 1.517(9)
C6A C8A 1.528(10)
C6A C9A 1.556(9)
C10A C11A 1.566(9)
C10A C12A 1.528(10)
C10A C13A 1.539(10)
C14A C15A 1.507(10)
C14A C16A 1.533(9)
C14A C17A 1.563(10)
C18A C19A 1.398(9)
C18A C22A 1.369(9)
C18A C23A 1.533(9)
C19A C20A 1.431(9)
C20A C21A 1.438(10)
C20A C27A 1.564(9)
C21A C22A 1.433(9)
C21A C31A 1.546(9)
C23A C24A 1.546(10)
C23A C25A 1.533(9)
C23A C26A 1.528(10)
C27A C28A 1.535(9)
C27A C29A 1.528(10)
C27A C30A 1.537(10)
C31A C32A 1.551(10)
C31A C33A 1.544(10)
C31A C34A 1.543(9)
Y1B C2B 2.637(16)
Y1B C3B 2.770(15)
Y1B C4B 2.769(16)
Y1B C5B 2.651(16)
Y1B C6B 2.619(16)
Y1B C18B 2.643(15)
Y1B C19B 2.615(16)
Y1B C20B 2.744(16)
Y1B C21B 2.761(16)
Y1B C22B 2.654(16)
Y1B B1B 2.642(16)
C0AA C6B 1.501(19)
C0AA C7B 1.51(2)
C0AA C8B 1.54(2)
C0AA C9B 1.59(2)
C2B C3B 1.40(2)
C2B C6B 1.41(2)
C3B C4B 1.449(19)
C3B C10B 1.578(19)
C4B C5B 1.44(2)
C4B C14B 1.543(19)
C5B C6B 1.39(2)
C10B C11B 1.58(2)
C10B C12B 1.51(2)
C10B C13B 1.51(2)
C14B C15B 1.49(2)
C14B C16B 1.52(2)
C14B C17B 1.58(2)
C18B C19B 1.39(2)
C18B C22B 1.37(2)
C18B C23B 1.525(19)
C19B C20B 1.43(2)
C20B C21B 1.432(19)
C20B C27B 1.580(19)
C21B C22B 1.42(2)
C21B C31B 1.561(19)
C23B C24B 1.54(2)
C23B C25B 1.54(2)
C23B C26B 1.54(2)
C27B C28B 1.54(2)
C27B C29B 1.53(2)
C27B C30B 1.51(2)
C31B C32B 1.55(2)
C31B C33B 1.54(2)
C31B C34B 1.54(2)

loop_
_exptl_oxdiff_crystal_face_indexfrac_h
_exptl_oxdiff_crystal_face_indexfrac_k
_exptl_oxdiff_crystal_face_indexfrac_l
_exptl_oxdiff_crystal_face_x
_exptl_oxdiff_crystal_face_y
_exptl_oxdiff_crystal_face_z
7.0000 5.0000 -26.0000 -0.3737 -0.7744 -0.4813
-15.0000 0.0000 2.0000 0.3629 0.7423 -0.6198
1.0000 -5.0000 28.0000 0.2275 0.4154 0.9006
11.0000 -3.0000 15.0000 -0.1215 -0.2704 0.9581
3.0000 -20.0000 10.0000 -0.6434 0.4833 0.6038
-0.0000 -22.0000 2.0000 -0.7737 0.5815 0.2545
-7.0000 11.0000 -19.0000 0.2638 -0.1719 -0.9647
5.0000 18.0000 12.0000 0.7330 -0.5512 0.4125
-1.0000 22.0000 -5.0000 0.7495 -0.5696 -0.3866
6.0000 -20.0000 -7.0000 -0.9724 0.1353 0.2471
8.0000 -13.0000 -19.0000 -0.9460 -0.2821 -0.0725
-11.0000 11.0000 -8.0000 0.5222 0.1518 -0.8269
-6.0000 12.0000 22.0000 0.9115 0.2477 0.2587
-11.0000 -13.0000 -2.0000 -0.2629 0.8321 -0.4387
